data_1566536
loop_
_publ_author_name
'Weinert, Hanns Micha'
'W\"olper, Christoph'
'Schulz, Stephan'

_publ_section_title
;
 Synthesis of Distibiranes and Azadistibiranes by Cycloaddition Reactions
 of Distibenes with Diazomethanes and Azides
;
_journal_name_full 'Chemical Science'
_journal_paper_doi 10.1039/D2SC00314G
_journal_year 2022
_chemical_formula_sum 'C84 H108 Ga2 N6 Sb4'
_chemical_formula_weight 1828.20
_space_group_crystal_system triclinic
_space_group_IT_number 2
_space_group_name_Hall '-P 1'
_space_group_name_H-M_alt 'P -1'
_atom_sites_solution_hydrogens geom
_atom_sites_solution_primary direct
_atom_sites_solution_secondary difmap
_audit_creation_method SHELXL-2017/1
_audit_update_record
;
2021-12-16 deposited with the CCDC.	2022-03-03 downloaded from the CCDC.
;
_cell_angle_alpha 86.028(5)
_cell_angle_beta 75.849(4)
_cell_angle_gamma 74.786(2)
_cell_formula_units_Z 1
_cell_length_a 12.0886(4)
_cell_length_b 12.3645(4)
_cell_length_c 14.1831(9)
_cell_measurement_reflns_used 9683
_cell_measurement_temperature 100(2)
_cell_measurement_theta_max 79.77
_cell_measurement_theta_min 3.21
_cell_volume 1983.54(16)
_computing_cell_refinement 'Bruker APEX3(v2017.3-0)'
_computing_data_collection 'Bruker APEX3(v2017.3-0)'
_computing_data_reduction 'Bruker APEX3(v2017.3-0)'
_computing_molecular_graphics 'ORTEP/PLATON (Spek)'
_computing_publication_material 'BRUKER AXS SHELXTL (c) 2008 / Vers. 2008/4'
_computing_structure_refinement 'SHELXL-2017/1 (Sheldrick, 2017)'
_computing_structure_solution 'Bruker APEX3(v2017.3-0)'
_diffrn_ambient_temperature 100(2)
_diffrn_detector_area_resol_mean 7.3910
_diffrn_measured_fraction_theta_full 0.999
_diffrn_measured_fraction_theta_max 0.988
_diffrn_measurement_device_type 'Bruker D8 Venture (Photon II detector)'
_diffrn_measurement_method 'Data collection strategy APEX 3/Queen'
_diffrn_radiation_monochromator 'multilayer mirror'
_diffrn_radiation_type CuK\a
_diffrn_radiation_wavelength 1.54178
_diffrn_reflns_av_R_equivalents 0.0499
_diffrn_reflns_av_unetI/netI 0.0193
_diffrn_reflns_Laue_measured_fraction_full 0.999
_diffrn_reflns_Laue_measured_fraction_max 0.988
_diffrn_reflns_limit_h_max 13
_diffrn_reflns_limit_h_min -15
_diffrn_reflns_limit_k_max 15
_diffrn_reflns_limit_k_min -15
_diffrn_reflns_limit_l_max 18
_diffrn_reflns_limit_l_min -18
_diffrn_reflns_number 109962
_diffrn_reflns_point_group_measured_fraction_full 0.999
_diffrn_reflns_point_group_measured_fraction_max 0.988
_diffrn_reflns_theta_full 67.679
_diffrn_reflns_theta_max 80.427
_diffrn_reflns_theta_min 3.213
_diffrn_source 'micro-focus sealed tube'
_diffrn_source_type 'INCOATEC I\mS 3.0'
_exptl_absorpt_coefficient_mu 11.749
_exptl_absorpt_correction_T_max 0.75
_exptl_absorpt_correction_T_min 0.42
_exptl_absorpt_correction_type multi-scan
_exptl_absorpt_process_details
; 
 SADABS
 R.H. Blessing, Acta Cryst. (1995) A51 33-38 
;
_exptl_crystal_colour orange
_exptl_crystal_density_diffrn 1.530
_exptl_crystal_description tablet
_exptl_crystal_F_000 920
_exptl_crystal_size_max 0.235
_exptl_crystal_size_mid 0.079
_exptl_crystal_size_min 0.048
_refine_diff_density_max 1.578
_refine_diff_density_min -0.766
_refine_diff_density_rms 0.083
_refine_ls_extinction_method none
_refine_ls_goodness_of_fit_ref 1.049
_refine_ls_hydrogen_treatment constr
_refine_ls_matrix_type full
_refine_ls_number_parameters 444
_refine_ls_number_reflns 8602
_refine_ls_number_restraints 0
_refine_ls_restrained_S_all 1.049
_refine_ls_R_factor_all 0.0235
_refine_ls_R_factor_gt 0.0230
_refine_ls_shift/su_max 0.002
_refine_ls_shift/su_mean 0.000
_refine_ls_structure_factor_coef Fsqd
_refine_ls_weighting_details 'w=1/[\s^2^(Fo^2^)+(0.0382P)^2^+1.5381P] where P=(Fo^2^+2Fc^2^)/3'
_refine_ls_weighting_scheme calc
_refine_ls_wR_factor_gt 0.0623
_refine_ls_wR_factor_ref 0.0627
_reflns_Friedel_coverage 0.000
_reflns_number_gt 8438
_reflns_number_total 8602
_reflns_threshold_expression 'I > 2\s(I)'
_cod_data_source_file d2sc00314g2.cif
_cod_data_source_block mw_130_1m
_cod_depositor_comments
;
The following automatic conversions were performed:

data item '_atom_sites_solution_secondary' value 'diffmap' was
changed to 'difmap'.

Automatic conversion script
Id: cif_fix_values 7556 2019-12-06 15:28:31Z antanas 
;
_cod_original_cell_volume 1983.53(16)
_cod_database_code 1566536
_shelx_shelxl_version_number 2017/1
_shelx_space_group_comment
;
The symmetry employed for this shelxl refinement is uniquely defined
by the following loop, which should always be used as a source of
symmetry information in preference to the above space-group names.
They are only intended as comments.
;
_shelx_estimated_absorpt_t_min 0.169
_shelx_estimated_absorpt_t_max 0.602

loop_
_space_group_symop_operation_xyz
'x, y, z'
'-x, -y, -z'

loop_
_atom_site_label
_atom_site_type_symbol
_atom_site_fract_x
_atom_site_fract_y
_atom_site_fract_z
_atom_site_U_iso_or_equiv
_atom_site_adp_type
_atom_site_occupancy
_atom_site_site_symmetry_order
_atom_site_calc_flag
_atom_site_refinement_flags_posn
_atom_site_refinement_flags_adp
_atom_site_refinement_flags_occupancy
_atom_site_disorder_assembly
_atom_site_disorder_group
Sb1 Sb 0.63285(2) 0.58202(2) 0.93503(2) 0.01636(4) Uani 1 1 d . . . . .
Sb2 Sb 0.61353(2) 0.39173(2) 1.05661(2) 0.01667(4) Uani 1 1 d . . . . .
Ga1 Ga 0.71921(2) 0.40384(2) 0.82443(2) 0.01189(6) Uani 1 1 d . . . . .
N1 N 0.67404(14) 0.39049(14) 0.70269(11) 0.0150(3) Uani 1 1 d . . . . .
N2 N 0.89003(13) 0.36561(13) 0.76509(11) 0.0131(3) Uani 1 1 d . . . . .
N3 N 0.67884(14) 0.30324(13) 0.92662(11) 0.0160(3) Uani 1 1 d . . . . .
C1 C 0.74969(17) 0.33424(16) 0.62594(13) 0.0167(4) Uani 1 1 d . . . . .
C2 C 0.86973(17) 0.28899(16) 0.62076(13) 0.0167(4) Uani 1 1 d . . . . .
H2 H 0.910933 0.238068 0.569087 0.020 Uiso 1 1 calc R U . . .
C3 C 0.93716(16) 0.30908(15) 0.68204(13) 0.0152(3) Uani 1 1 d . . . . .
C4 C 0.70545(19) 0.3192(2) 0.53841(14) 0.0234(4) Uani 1 1 d . . . . .
H4A H 0.771661 0.304088 0.481114 0.035 Uiso 1 1 calc R U . . .
H4B H 0.647043 0.387595 0.527459 0.035 Uiso 1 1 calc R U . . .
H4C H 0.668869 0.256001 0.549734 0.035 Uiso 1 1 calc R U . . .
C5 C 1.06891(17) 0.26382(18) 0.64869(14) 0.0209(4) Uani 1 1 d . . . . .
H5A H 1.090004 0.249013 0.578720 0.031 Uiso 1 1 calc R U . . .
H5B H 1.093962 0.194044 0.683756 0.031 Uiso 1 1 calc R U . . .
H5C H 1.108370 0.318981 0.661934 0.031 Uiso 1 1 calc R U . . .
C6 C 0.55427(17) 0.44330(17) 0.69649(13) 0.0160(4) Uani 1 1 d . . . . .
C7 C 0.47092(18) 0.37975(17) 0.71073(13) 0.0180(4) Uani 1 1 d . . . . .
C8 C 0.35548(18) 0.43537(19) 0.70600(14) 0.0224(4) Uani 1 1 d . . . . .
H8 H 0.297011 0.394476 0.716854 0.027 Uiso 1 1 calc R U . . .
C9 C 0.32532(18) 0.5487(2) 0.68583(15) 0.0239(4) Uani 1 1 d . . . . .
H9 H 0.246559 0.584843 0.682749 0.029 Uiso 1 1 calc R U . . .
C10 C 0.40889(18) 0.60991(18) 0.67006(14) 0.0213(4) Uani 1 1 d . . . . .
H10 H 0.387170 0.687538 0.654997 0.026 Uiso 1 1 calc R U . . .
C11 C 0.52482(18) 0.55929(17) 0.67595(13) 0.0180(4) Uani 1 1 d . . . . .
C12 C 0.50053(18) 0.25432(17) 0.73157(14) 0.0198(4) Uani 1 1 d . . . . .
H12 H 0.588109 0.227052 0.721425 0.024 Uiso 1 1 calc R U . . .
C13 C 0.4615(2) 0.1884(2) 0.66319(18) 0.0306(5) Uani 1 1 d . . . . .
H13A H 0.496028 0.205223 0.595520 0.046 Uiso 1 1 calc R U . . .
H13B H 0.375289 0.210158 0.674908 0.046 Uiso 1 1 calc R U . . .
H13C H 0.488280 0.107958 0.675535 0.046 Uiso 1 1 calc R U . . .
C14 C 0.4449(2) 0.2306(2) 0.83732(16) 0.0266(4) Uani 1 1 d . . . . .
H14A H 0.358783 0.253076 0.848176 0.040 Uiso 1 1 calc R U . . .
H14B H 0.469654 0.273191 0.880565 0.040 Uiso 1 1 calc R U . . .
H14C H 0.470599 0.150316 0.850996 0.040 Uiso 1 1 calc R U . . .
C15 C 0.61544(19) 0.62797(18) 0.65789(15) 0.0220(4) Uani 1 1 d . . . . .
H15 H 0.673788 0.593434 0.697604 0.026 Uiso 1 1 calc R U . . .
C16 C 0.6833(2) 0.6232(2) 0.55196(19) 0.0372(6) Uani 1 1 d . . . . .
H16A H 0.627741 0.647713 0.510062 0.056 Uiso 1 1 calc R U . . .
H16B H 0.729302 0.546112 0.535568 0.056 Uiso 1 1 calc R U . . .
H16C H 0.736703 0.672626 0.542085 0.056 Uiso 1 1 calc R U . . .
C17 C 0.5624(2) 0.7501(2) 0.69023(19) 0.0328(5) Uani 1 1 d . . . . .
H17A H 0.625989 0.785722 0.689841 0.049 Uiso 1 1 calc R U . . .
H17B H 0.512022 0.752454 0.756090 0.049 Uiso 1 1 calc R U . . .
H17C H 0.515190 0.790307 0.645454 0.049 Uiso 1 1 calc R U . . .
C18 C 0.96665(16) 0.40079(16) 0.81426(13) 0.0148(3) Uani 1 1 d . . . . .
C19 C 1.02258(17) 0.32846(16) 0.87885(13) 0.0172(4) Uani 1 1 d . . . . .
C20 C 1.09674(18) 0.36718(18) 0.92274(14) 0.0208(4) Uani 1 1 d . . . . .
H20 H 1.136463 0.319228 0.965979 0.025 Uiso 1 1 calc R U . . .
C21 C 1.11329(18) 0.47356(19) 0.90445(15) 0.0228(4) Uani 1 1 d . . . . .
H21 H 1.164136 0.498180 0.934861 0.027 Uiso 1 1 calc R U . . .
C22 C 1.05575(18) 0.54445(18) 0.84175(14) 0.0206(4) Uani 1 1 d . . . . .
H22 H 1.066832 0.617925 0.830245 0.025 Uiso 1 1 calc R U . . .
C23 C 0.98209(16) 0.51004(16) 0.79533(13) 0.0161(4) Uani 1 1 d . . . . .
C24 C 1.0074(2) 0.21072(17) 0.90212(15) 0.0225(4) Uani 1 1 d . . . . .
H24 H 0.956277 0.195176 0.861589 0.027 Uiso 1 1 calc R U . . .
C25 C 1.1262(2) 0.1229(2) 0.87820(18) 0.0338(5) Uani 1 1 d . . . . .
H25A H 1.164228 0.128621 0.809241 0.051 Uiso 1 1 calc R U . . .
H25B H 1.113359 0.047815 0.891995 0.051 Uiso 1 1 calc R U . . .
H25C H 1.177065 0.136186 0.918092 0.051 Uiso 1 1 calc R U . . .
C26 C 0.9472(2) 0.1992(2) 1.00980(16) 0.0282(5) Uani 1 1 d . . . . .
H26A H 0.872618 0.257075 1.026225 0.042 Uiso 1 1 calc R U . . .
H26B H 0.998994 0.208234 1.050488 0.042 Uiso 1 1 calc R U . . .
H26C H 0.931513 0.124966 1.021339 0.042 Uiso 1 1 calc R U . . .
C27 C 0.92408(18) 0.58694(17) 0.72288(15) 0.0204(4) Uani 1 1 d . . . . .
H27 H 0.849931 0.565545 0.722576 0.024 Uiso 1 1 calc R U . . .
C28 C 1.0017(2) 0.5706(2) 0.61974(16) 0.0325(5) Uani 1 1 d . . . . .
H28A H 0.961155 0.620185 0.574950 0.049 Uiso 1 1 calc R U . . .
H28B H 1.017220 0.492464 0.600285 0.049 Uiso 1 1 calc R U . . .
H28C H 1.076495 0.588550 0.617779 0.049 Uiso 1 1 calc R U . . .
C29 C 0.8892(3) 0.7103(2) 0.7509(2) 0.0394(6) Uani 1 1 d . . . . .
H29A H 0.960488 0.736825 0.743892 0.059 Uiso 1 1 calc R U . . .
H29B H 0.843783 0.719069 0.818621 0.059 Uiso 1 1 calc R U . . .
H29C H 0.841095 0.754349 0.708332 0.059 Uiso 1 1 calc R U . . .
C30 C 0.68976(17) 0.18893(17) 0.92311(14) 0.0179(4) Uani 1 1 d . . . . .
C31 C 0.75234(18) 0.12729(17) 0.83832(15) 0.0205(4) Uani 1 1 d . . . . .
H31 H 0.791385 0.163633 0.784073 0.025 Uiso 1 1 calc R U . . .
C32 C 0.7580(2) 0.01415(19) 0.83253(18) 0.0289(5) Uani 1 1 d . . . . .
H32 H 0.800581 -0.025621 0.774391 0.035 Uiso 1 1 calc R U . . .
C33 C 0.7022(2) -0.04157(19) 0.9107(2) 0.0340(5) Uani 1 1 d . . . . .
H33 H 0.705245 -0.118636 0.906222 0.041 Uiso 1 1 calc R U . . .
C34 C 0.6424(2) 0.0174(2) 0.99507(19) 0.0312(5) Uani 1 1 d . . . . .
H34 H 0.604569 -0.019982 1.049254 0.037 Uiso 1 1 calc R U . . .
C35 C 0.63643(19) 0.12990(18) 1.00202(16) 0.0243(4) Uani 1 1 d . . . . .
H35 H 0.595556 0.168109 1.061243 0.029 Uiso 1 1 calc R U . . .
C1_1 C 0.8053(2) 0.0699(2) 0.3574(2) 0.0379(6) Uani 1 1 d . . . . .
C2_1 C 0.7094(2) 0.0226(2) 0.3790(2) 0.0360(5) Uani 1 1 d . . . . .
H2_1 H 0.665431 0.024250 0.331602 0.043 Uiso 1 1 calc R U . . .
C3_1 C 0.6771(2) -0.0270(2) 0.4689(2) 0.0407(6) Uani 1 1 d . . . . .
H3_1 H 0.612383 -0.060237 0.482226 0.049 Uiso 1 1 calc R U . . .
C4_1 C 0.7390(3) -0.0279(2) 0.5389(2) 0.0443(6) Uani 1 1 d . . . . .
H4_1 H 0.716212 -0.060234 0.600980 0.053 Uiso 1 1 calc R U . . .
C5_1 C 0.8343(3) 0.0186(3) 0.5179(3) 0.0510(7) Uani 1 1 d . . . . .
H5_1 H 0.877437 0.018141 0.565688 0.061 Uiso 1 1 calc R U . . .
C6_1 C 0.8673(3) 0.0657(2) 0.4277(2) 0.0457(7) Uani 1 1 d . . . . .
H6_1 H 0.934135 0.095990 0.413866 0.055 Uiso 1 1 calc R U . . .
C7_1 C 0.8403(3) 0.1247(3) 0.2614(2) 0.0524(8) Uani 1 1 d . . . . .
H7A_1 H 0.920500 0.084933 0.228262 0.079 Uiso 1 1 calc R U . . .
H7B_1 H 0.837967 0.202892 0.271598 0.079 Uiso 1 1 calc R U . . .
H7C_1 H 0.785547 0.122059 0.221322 0.079 Uiso 1 1 calc R U . . .

loop_
_atom_site_aniso_label
_atom_site_aniso_U_11
_atom_site_aniso_U_22
_atom_site_aniso_U_33
_atom_site_aniso_U_23
_atom_site_aniso_U_13
_atom_site_aniso_U_12
Sb1 0.01600(7) 0.01941(7) 0.01360(7) -0.00213(5) -0.00069(5) -0.00642(5)
Sb2 0.01596(7) 0.02512(7) 0.00838(7) 0.00136(5) -0.00160(5) -0.00580(5)
Ga1 0.01195(11) 0.01669(11) 0.00702(10) 0.00118(8) -0.00065(8) -0.00539(8)
N1 0.0142(8) 0.0223(8) 0.0088(7) 0.0018(6) -0.0015(6) -0.0065(6)
N2 0.0130(7) 0.0173(7) 0.0096(7) 0.0009(5) -0.0014(6) -0.0061(6)
N3 0.0177(8) 0.0202(8) 0.0088(7) 0.0019(6) 0.0002(6) -0.0062(6)
C1 0.0200(9) 0.0217(9) 0.0097(8) 0.0017(7) -0.0019(7) -0.0094(7)
C2 0.0185(9) 0.0220(9) 0.0090(8) -0.0021(7) 0.0004(7) -0.0071(7)
C3 0.0150(9) 0.0174(8) 0.0117(8) 0.0028(7) 0.0005(7) -0.0058(7)
C4 0.0210(10) 0.0391(12) 0.0111(9) -0.0028(8) -0.0029(7) -0.0097(9)
C5 0.0155(9) 0.0291(10) 0.0154(9) -0.0029(8) -0.0002(7) -0.0033(8)
C6 0.0143(9) 0.0262(9) 0.0072(8) 0.0017(7) -0.0020(6) -0.0056(7)
C7 0.0183(9) 0.0279(10) 0.0092(8) 0.0010(7) -0.0031(7) -0.0085(8)
C8 0.0165(9) 0.0369(11) 0.0155(9) 0.0015(8) -0.0036(7) -0.0105(8)
C9 0.0159(9) 0.0381(12) 0.0166(9) 0.0038(8) -0.0049(7) -0.0049(8)
C10 0.0198(10) 0.0298(10) 0.0125(9) 0.0040(7) -0.0042(7) -0.0038(8)
C11 0.0184(9) 0.0273(10) 0.0078(8) 0.0031(7) -0.0022(7) -0.0068(8)
C12 0.0185(9) 0.0264(10) 0.0171(9) 0.0005(7) -0.0030(7) -0.0113(8)
C13 0.0330(12) 0.0355(12) 0.0289(11) -0.0053(9) -0.0088(10) -0.0154(10)
C14 0.0250(11) 0.0335(11) 0.0210(10) 0.0058(9) -0.0013(8) -0.0124(9)
C15 0.0210(10) 0.0259(10) 0.0199(10) 0.0098(8) -0.0069(8) -0.0081(8)
C16 0.0340(13) 0.0440(14) 0.0291(12) 0.0073(10) 0.0076(10) -0.0179(11)
C17 0.0345(13) 0.0282(11) 0.0347(13) 0.0056(9) -0.0029(10) -0.0124(10)
C18 0.0126(8) 0.0222(9) 0.0098(8) -0.0012(7) 0.0000(7) -0.0069(7)
C19 0.0154(9) 0.0237(9) 0.0124(8) 0.0011(7) -0.0009(7) -0.0070(7)
C20 0.0160(9) 0.0326(11) 0.0139(9) 0.0005(8) -0.0040(7) -0.0061(8)
C21 0.0188(10) 0.0361(11) 0.0170(9) -0.0034(8) -0.0032(8) -0.0129(8)
C22 0.0194(9) 0.0261(10) 0.0173(9) -0.0026(7) 0.0014(7) -0.0122(8)
C23 0.0132(8) 0.0212(9) 0.0122(8) -0.0006(7) 0.0027(7) -0.0062(7)
C24 0.0279(11) 0.0227(10) 0.0201(10) 0.0055(8) -0.0104(8) -0.0087(8)
C25 0.0392(14) 0.0280(11) 0.0292(12) 0.0019(9) -0.0065(10) -0.0017(10)
C26 0.0303(12) 0.0317(11) 0.0234(11) 0.0102(9) -0.0066(9) -0.0115(9)
C27 0.0189(9) 0.0222(9) 0.0214(10) 0.0056(8) -0.0034(8) -0.0103(8)
C28 0.0357(13) 0.0431(13) 0.0177(10) 0.0090(9) -0.0054(9) -0.0113(10)
C29 0.0489(16) 0.0226(11) 0.0431(15) 0.0045(10) -0.0096(12) -0.0053(10)
C30 0.0138(9) 0.0221(9) 0.0176(9) 0.0037(7) -0.0035(7) -0.0055(7)
C31 0.0215(10) 0.0213(9) 0.0190(9) 0.0024(7) -0.0028(8) -0.0085(8)
C32 0.0312(12) 0.0233(10) 0.0315(12) -0.0017(9) -0.0063(9) -0.0064(9)
C33 0.0385(13) 0.0197(10) 0.0443(14) 0.0055(10) -0.0089(11) -0.0105(9)
C34 0.0292(11) 0.0268(11) 0.0356(13) 0.0141(9) -0.0039(10) -0.0104(9)
C35 0.0230(10) 0.0261(10) 0.0210(10) 0.0071(8) -0.0017(8) -0.0065(8)
C1_1 0.0391(14) 0.0263(11) 0.0425(14) -0.0095(10) 0.0019(11) -0.0064(10)
C2_1 0.0290(12) 0.0327(12) 0.0440(14) -0.0098(11) -0.0070(11) -0.0028(10)
C3_1 0.0301(13) 0.0344(13) 0.0532(17) -0.0074(12) -0.0004(12) -0.0076(10)
C4_1 0.0513(17) 0.0359(13) 0.0404(15) 0.0011(11) -0.0055(13) -0.0069(12)
C5_1 0.0554(19) 0.0457(16) 0.0586(19) -0.0044(14) -0.0248(15) -0.0127(14)
C6_1 0.0399(15) 0.0413(14) 0.0593(18) -0.0097(13) -0.0079(13) -0.0172(12)
C7_1 0.061(2) 0.0393(15) 0.0496(18) -0.0067(13) 0.0068(15) -0.0167(14)

loop_
_atom_type_symbol
_atom_type_description
_atom_type_scat_dispersion_real
_atom_type_scat_dispersion_imag
_atom_type_scat_source
C C 0.0181 0.0091 'International Tables Vol C Tables 4.2.6.8 and 6.1.1.4'
H H 0.0000 0.0000 'International Tables Vol C Tables 4.2.6.8 and 6.1.1.4'
Ga Ga -1.2846 0.7763 'International Tables Vol C Tables 4.2.6.8 and 6.1.1.4'
N N 0.0311 0.0180 'International Tables Vol C Tables 4.2.6.8 and 6.1.1.4'
Sb Sb -0.0562 5.8946 'International Tables Vol C Tables 4.2.6.8 and 6.1.1.4'

loop_
_geom_angle_atom_site_label_1
_geom_angle_atom_site_label_2
_geom_angle_atom_site_label_3
_geom_angle
_geom_angle_site_symmetry_1
_geom_angle_site_symmetry_3
_geom_angle_publ_flag
Ga1 Sb1 Sb2 72.465(7) . . ?
Ga1 Sb1 Sb2 98.214(7) . 2_667 ?
Sb2 Sb1 Sb2 85.018(6) . 2_667 ?
N3 Sb2 Sb1 84.17(4) . . ?
N3 Sb2 Sb1 96.58(5) . 2_667 ?
Sb1 Sb2 Sb1 94.982(6) . 2_667 ?
N3 Ga1 N1 116.89(7) . . ?
N3 Ga1 N2 111.87(7) . . ?
N1 Ga1 N2 94.61(6) . . ?
N3 Ga1 Sb1 94.25(5) . . ?
N1 Ga1 Sb1 123.26(5) . . ?
N2 Ga1 Sb1 117.24(5) . . ?
C1 N1 C6 119.12(15) . . ?
C1 N1 Ga1 122.47(13) . . ?
C6 N1 Ga1 118.41(12) . . ?
C3 N2 C18 119.14(15) . . ?
C3 N2 Ga1 122.59(13) . . ?
C18 N2 Ga1 118.27(12) . . ?
C30 N3 Ga1 129.42(13) . . ?
C30 N3 Sb2 121.90(12) . . ?
Ga1 N3 Sb2 108.66(8) . . ?
N1 C1 C2 123.82(17) . . ?
N1 C1 C4 119.20(18) . . ?
C2 C1 C4 116.97(17) . . ?
C1 C2 C3 128.31(17) . . ?
N2 C3 C2 123.14(17) . . ?
N2 C3 C5 120.61(17) . . ?
C2 C3 C5 116.25(16) . . ?
C7 C6 C11 121.77(18) . . ?
C7 C6 N1 120.15(17) . . ?
C11 C6 N1 118.08(17) . . ?
C8 C7 C6 117.90(19) . . ?
C8 C7 C12 119.16(18) . . ?
C6 C7 C12 122.93(18) . . ?
C9 C8 C7 121.0(2) . . ?
C8 C9 C10 120.48(19) . . ?
C9 C10 C11 121.0(2) . . ?
C10 C11 C6 117.83(19) . . ?
C10 C11 C15 120.13(18) . . ?
C6 C11 C15 122.02(18) . . ?
C7 C12 C14 110.60(17) . . ?
C7 C12 C13 112.40(17) . . ?
C14 C12 C13 109.83(18) . . ?
C11 C15 C16 111.79(19) . . ?
C11 C15 C17 113.21(18) . . ?
C16 C15 C17 110.09(19) . . ?
C19 C18 C23 121.44(17) . . ?
C19 C18 N2 120.85(17) . . ?
C23 C18 N2 117.71(16) . . ?
C20 C19 C18 117.88(18) . . ?
C20 C19 C24 118.96(18) . . ?
C18 C19 C24 123.15(17) . . ?
C21 C20 C19 121.32(19) . . ?
C20 C21 C22 119.97(19) . . ?
C21 C22 C23 121.19(19) . . ?
C22 C23 C18 118.18(18) . . ?
C22 C23 C27 120.56(17) . . ?
C18 C23 C27 121.21(17) . . ?
C19 C24 C25 111.36(19) . . ?
C19 C24 C26 111.23(17) . . ?
C25 C24 C26 109.06(18) . . ?
C23 C27 C29 112.96(18) . . ?
C23 C27 C28 111.64(17) . . ?
C29 C27 C28 110.25(19) . . ?
N3 C30 C31 120.89(17) . . ?
N3 C30 C35 122.21(18) . . ?
C31 C30 C35 116.86(19) . . ?
C32 C31 C30 121.14(19) . . ?
C33 C32 C31 120.8(2) . . ?
C34 C33 C32 118.6(2) . . ?
C33 C34 C35 121.1(2) . . ?
C34 C35 C30 121.3(2) . . ?
C6_1 C1_1 C2_1 118.0(3) . . ?
C6_1 C1_1 C7_1 120.4(3) . . ?
C2_1 C1_1 C7_1 121.5(3) . . ?
C3_1 C2_1 C1_1 120.9(3) . . ?
C4_1 C3_1 C2_1 119.9(3) . . ?
C3_1 C4_1 C5_1 119.4(3) . . ?
C6_1 C5_1 C4_1 120.3(3) . . ?
C1_1 C6_1 C5_1 121.4(3) . . ?

loop_
_geom_bond_atom_site_label_1
_geom_bond_atom_site_label_2
_geom_bond_distance
_geom_bond_site_symmetry_2
_geom_bond_publ_flag
Sb1 Ga1 2.6221(3) . ?
Sb1 Sb2 2.8449(2) . ?
Sb1 Sb2 2.8837(2) 2_667 ?
Sb2 N3 2.0818(16) . ?
Ga1 N3 1.8998(16) . ?
Ga1 N1 1.9632(16) . ?
Ga1 N2 1.9720(16) . ?
N1 C1 1.338(2) . ?
N1 C6 1.445(2) . ?
N2 C3 1.333(2) . ?
N2 C18 1.450(2) . ?
N3 C30 1.388(3) . ?
C1 C2 1.397(3) . ?
C1 C4 1.507(3) . ?
C2 C3 1.401(3) . ?
C3 C5 1.508(3) . ?
C6 C7 1.403(3) . ?
C6 C11 1.412(3) . ?
C7 C8 1.400(3) . ?
C7 C12 1.522(3) . ?
C8 C9 1.380(3) . ?
C9 C10 1.383(3) . ?
C10 C11 1.397(3) . ?
C11 C15 1.519(3) . ?
C12 C14 1.529(3) . ?
C12 C13 1.537(3) . ?
C15 C16 1.523(3) . ?
C15 C17 1.532(3) . ?
C18 C19 1.403(3) . ?
C18 C23 1.410(3) . ?
C19 C20 1.400(3) . ?
C19 C24 1.519(3) . ?
C20 C21 1.380(3) . ?
C21 C22 1.385(3) . ?
C22 C23 1.390(3) . ?
C23 C27 1.523(3) . ?
C24 C25 1.534(3) . ?
C24 C26 1.537(3) . ?
C27 C29 1.526(3) . ?
C27 C28 1.527(3) . ?
C30 C31 1.407(3) . ?
C30 C35 1.408(3) . ?
C31 C32 1.390(3) . ?
C32 C33 1.390(3) . ?
C33 C34 1.381(4) . ?
C34 C35 1.383(3) . ?
C1_1 C6_1 1.377(4) . ?
C1_1 C2_1 1.392(4) . ?
C1_1 C7_1 1.495(4) . ?
C2_1 C3_1 1.388(4) . ?
C3_1 C4_1 1.379(4) . ?
C4_1 C5_1 1.379(5) . ?
C5_1 C6_1 1.379(5) . ?
